data_7130703
loop_
_publ_author_name
'Ahmed, Shakil'
'Howlader, Prodip'
'Bhattacharyya, Soumalya'
'Mondal, Surajit'
'Zangrando, Ennio'
'Mukherjee, Partha Sarathi'

_publ_section_title
;
 Fluorescence enhancement via structural rigidification inside a
 self-assembled Pd4 molecular vessel
;
_journal_name_full 'Chemical Communications'
_journal_paper_doi 10.1039/D2CC04561C
_journal_year 2022
_chemical_formula_moiety 'C80 H80 N20 Pd4, 8(N O3), 2(C3 H6 O), O'
_chemical_formula_sum 'C86 H92 N28 O27 Pd4'
_chemical_formula_weight 2375.47
_chemical_properties_physical Air-sensitive,Moisture-sensitive,Heat-sensitive
_space_group_crystal_system triclinic
_space_group_IT_number 2
_space_group_name_Hall '-P 1'
_space_group_name_H-M_alt 'P -1'
_atom_sites_solution_hydrogens geom
_audit_creation_date 2022-06-15
_audit_creation_method
;
Olex2 1.3
(compiled 2020.11.12 svn.r5f609507 for OlexSys, GUI svn.r6408)
;
_audit_update_record
;
2022-06-16 deposited with the CCDC.	2022-09-12 downloaded from the CCDC.
;
_cell_angle_alpha 83.12(3)
_cell_angle_beta 71.77(3)
_cell_angle_gamma 65.34(3)
_cell_formula_units_Z 2
_cell_length_a 16.423(3)
_cell_length_b 18.511(4)
_cell_length_c 22.079(4)
_cell_measurement_reflns_used 32682
_cell_measurement_temperature 100(2)
_cell_measurement_theta_max 30.99
_cell_measurement_theta_min 2.95
_cell_volume 5793(3)
_computing_cell_refinement 'XDS (Kabsch, 2010)'
_computing_data_collection 'Elettra XRD1 Data Collection SW'
_computing_data_reduction 'XDS - CCP4'
_computing_molecular_graphics 'Olex2 1.3 (Dolomanov et al., 2009)'
_computing_publication_material 'Olex2 1.3 (Dolomanov et al., 2009)'
_computing_structure_refinement 'SHELXL 2014/7 (Sheldrick, 2015)'
_computing_structure_solution 'SHELXT 2018/2 (Sheldrick, 2018)'
_diffrn_ambient_temperature 100.0
_diffrn_measured_fraction_theta_full 0.995
_diffrn_measured_fraction_theta_max 0.973
_diffrn_measurement_device_type 'Dectris Pilatus 2M'
_diffrn_measurement_method 'CCD rotation images, thick slices'
_diffrn_radiation_type synchrotron
_diffrn_radiation_wavelength 0.700
_diffrn_reflns_av_R_equivalents 0.0617
_diffrn_reflns_av_unetI/netI 0.0374
_diffrn_reflns_Laue_measured_fraction_full 0.995
_diffrn_reflns_Laue_measured_fraction_max 0.973
_diffrn_reflns_limit_h_max 23
_diffrn_reflns_limit_h_min -23
_diffrn_reflns_limit_k_max 27
_diffrn_reflns_limit_k_min -27
_diffrn_reflns_limit_l_max 32
_diffrn_reflns_limit_l_min -32
_diffrn_reflns_number 229558
_diffrn_reflns_point_group_measured_fraction_full 0.995
_diffrn_reflns_point_group_measured_fraction_max 0.973
_diffrn_reflns_theta_full 24.835
_diffrn_reflns_theta_max 30.991
_diffrn_reflns_theta_min 0.956
_diffrn_source 'Elettra Synchrotron, Trieste (Italy)'
_exptl_absorpt_coefficient_mu 0.663
_exptl_crystal_colour 'clear colourless'
_exptl_crystal_colour_lustre clear
_exptl_crystal_colour_primary colourless
_exptl_crystal_density_diffrn 1.362
_exptl_crystal_description block
_exptl_crystal_F_000 2408
_exptl_crystal_size_max 0.1
_exptl_crystal_size_mid 0.05
_exptl_crystal_size_min 0.05
_refine_diff_density_max 4.572
_refine_diff_density_min -2.267
_refine_diff_density_rms 0.151
_refine_ls_extinction_method none
_refine_ls_goodness_of_fit_ref 1.038
_refine_ls_hydrogen_treatment constr
_refine_ls_matrix_type full
_refine_ls_number_parameters 1301
_refine_ls_number_reflns 37584
_refine_ls_number_restraints 48
_refine_ls_restrained_S_all 1.042
_refine_ls_R_factor_all 0.0638
_refine_ls_R_factor_gt 0.0573
_refine_ls_shift/su_max 0.002
_refine_ls_shift/su_mean 0.000
_refine_ls_structure_factor_coef Fsqd
_refine_ls_weighting_details 'w=1/[\s^2^(Fo^2^)+(0.0808P)^2^+16.7681P] where P=(Fo^2^+2Fc^2^)/3'
_refine_ls_weighting_scheme calc
_refine_ls_wR_factor_gt 0.1528
_refine_ls_wR_factor_ref 0.1576
_reflns_Friedel_coverage 0.000
_reflns_number_gt 32682
_reflns_number_total 37584
_reflns_threshold_expression 'I > 2\s(I)'
_cod_data_source_file d2cc04561c2.cif
_cod_data_source_block MP1
_cod_database_code 7130703
_shelx_shelxl_version_number 2014/7
_shelx_space_group_comment
;
The symmetry employed for this shelxl refinement is uniquely defined
by the following loop, which should always be used as a source of
symmetry information in preference to the above space-group names.
They are only intended as comments.
;
_shelx_estimated_absorpt_t_max 0.968
_shelx_estimated_absorpt_t_min 0.937
_olex2_refinement_description
;
1. Fixed Uiso
 At 1.2 times of:
  All C(H) groups, All C(H,H) groups, All N(H,H) groups
 At 1.5 times of:
  All C(H,H,H) groups
2. Uiso/Uaniso restraints and constraints
Uanis(O1A) \\sim Ueq, Uanis(C101) \\sim Ueq, Uanis(C102) \\sim Ueq, Uanis(C103)
\\sim Ueq, Uanis(O2A) \\sim Ueq, Uanis(C104) \\sim Ueq, Uanis(C105) \\sim Ueq,
Uanis(C106) \\sim Ueq: with sigma of 0.01 and sigma for terminal atoms of 0.02
3.a Secondary CH2 refined with riding coordinates:
 N13(H13A,H13B), N14(H14A,H14B), N15(H15A,H15B), N16(H16A,H16B), N17(H17A,
 H17B), N18(H18A,H18B), N19(H19A,H19B), N20(H20A,H20B), C81(H81A,H81B),
 C82(H82A,H82B), C83(H83A,H83B), C84(H84A,H84B), C85(H85A,H85B), C86(H86A,H86B),
  C87(H87A,H87B), C88(H88A,H88B)
3.b Me refined with riding coordinates:
 C101(H10A,H10B,H10C), C103(H10D,H10E,H10F), C104(H10G,H10H,H10I), C106(H10J,
 H10K,H10L)
3.c Aromatic/amide H refined with riding coordinates:
 C1(H1), C2(H2), C3(H3), C5(H5), C6(H6), C7(H7), C8(H8), C10(H10), C11(H11),
 C13(H13), C14(H14), C15(H15), C16(H16), C18(H18), C19(H19), C20(H20), C21(H21),
  C22(H22), C23(H23), C25(H25), C26(H26), C27(H27), C28(H28), C30(H30),
 C31(H31), C33(H33), C34(H34), C35(H35), C36(H36), C38(H38), C39(H39), C40(H40),
  C42(H42), C44(H44), C47(H47), C49(H49), C50(H50), C51(H51), C53(H53),
 C55(H55), C58(H58), C60(H60), C63(H63), C65(H65), C66(H66), C67(H67), C69(H69),
  C71(H71)
;
_smtbx_masks_void_probe_radius 1.2
_smtbx_masks_void_truncation_radius 1.2
_olex2_submission_special_instructions 'No special instructions were received'

loop_
_space_group_symop_operation_xyz
'x, y, z'
'-x, -y, -z'

loop_
_atom_site_label
_atom_site_type_symbol
_atom_site_fract_x
_atom_site_fract_y
_atom_site_fract_z
_atom_site_U_iso_or_equiv
_atom_site_adp_type
_atom_site_occupancy
_atom_site_site_symmetry_order
_atom_site_calc_flag
_atom_site_refinement_flags_posn
_atom_site_refinement_flags_adp
_atom_site_refinement_flags_occupancy
_atom_site_disorder_assembly
_atom_site_disorder_group
Pd1 Pd -0.08601(2) 0.81266(2) 0.43469(2) 0.01727(5) Uani 1 1 d . . . . .
Pd2 Pd 0.12548(2) 0.79227(2) 0.63972(2) 0.01675(5) Uani 1 1 d . . . . .
Pd3 Pd 0.36640(2) 0.28277(2) -0.01449(2) 0.01664(5) Uani 1 1 d . . . . .
Pd4 Pd 0.77567(2) 0.03798(2) 0.00185(2) 0.01785(5) Uani 1 1 d . . . . .
N1 N -0.04393(18) 0.69356(15) 0.42763(13) 0.0206(4) Uani 1 1 d . . . . .
N2 N 0.02365(18) 0.80566(15) 0.35724(12) 0.0201(4) Uani 1 1 d . . . . .
N3 N 0.18602(19) 0.67174(15) 0.64033(12) 0.0206(4) Uani 1 1 d . . . . .
N4 N 0.24408(17) 0.79197(15) 0.57347(12) 0.0194(4) Uani 1 1 d . . . . .
N5 N 0.29779(18) 0.27354(15) 0.07820(12) 0.0197(4) Uani 1 1 d . . . . .
N6 N 0.37679(18) 0.37928(14) 0.01195(12) 0.0194(4) Uani 1 1 d . . . . .
N7 N 0.72842(19) 0.00420(15) 0.09260(12) 0.0217(5) Uani 1 1 d . . . . .
N8 N 0.80655(19) 0.11928(15) 0.03377(13) 0.0232(5) Uani 1 1 d . . . . .
N9 N 0.14407(19) 0.54663(15) 0.52081(13) 0.0211(4) Uani 1 1 d . . . . .
N10 N 0.45640(18) 0.13796(15) 0.19339(11) 0.0203(4) Uani 1 1 d . . . . .
N11 N 0.27538(18) 0.75958(15) 0.38744(12) 0.0200(4) Uani 1 1 d . . . . .
N12 N 0.60885(18) 0.34983(14) 0.06203(13) 0.0209(4) Uani 1 1 d . . . . .
N13 N -0.19552(18) 0.82402(16) 0.51349(13) 0.0223(5) Uani 1 1 d . . . . .
H13A H -0.2418 0.8187 0.5025 0.027 Uiso 1 1 calc R U . . .
H13B H -0.1767 0.7853 0.5418 0.027 Uiso 1 1 calc R U . . .
N14 N -0.13354(18) 0.93205(15) 0.44481(13) 0.0213(5) Uani 1 1 d . . . . .
H14A H -0.0944 0.9436 0.4596 0.026 Uiso 1 1 calc R U . . .
H14B H -0.1347 0.9557 0.4063 0.026 Uiso 1 1 calc R U . . .
N15 N 0.00542(19) 0.79659(16) 0.70504(12) 0.0234(5) Uani 1 1 d . . . . .
H15A H -0.0137 0.7620 0.6935 0.028 Uiso 1 1 calc R U . . .
H15B H 0.0157 0.7818 0.7437 0.028 Uiso 1 1 calc R U . . .
N16 N 0.05860(19) 0.91245(15) 0.64399(13) 0.0219(5) Uani 1 1 d . . . . .
H16A H 0.0986 0.9343 0.6449 0.026 Uiso 1 1 calc R U . . .
H16B H 0.0384 0.9305 0.6089 0.026 Uiso 1 1 calc R U . . .
N17 N 0.3573(2) 0.18751(15) -0.04410(13) 0.0225(5) Uani 1 1 d . . . . .
H17A H 0.3978 0.1418 -0.0313 0.027 Uiso 1 1 calc R U . . .
H17B H 0.2982 0.1897 -0.0266 0.027 Uiso 1 1 calc R U . . .
N18 N 0.4372(2) 0.28699(15) -0.10762(12) 0.0226(5) Uani 1 1 d . . . . .
H18A H 0.4008 0.3289 -0.1267 0.027 Uiso 1 1 calc R U . . .
H18B H 0.4900 0.2938 -0.1105 0.027 Uiso 1 1 calc R U . . .
N19 N 0.7461(2) -0.03904(16) -0.03638(13) 0.0236(5) Uani 1 1 d . . . . .
H19A H 0.7692 -0.0881 -0.0194 0.028 Uiso 1 1 calc R U . . .
H19B H 0.6830 -0.0224 -0.0272 0.028 Uiso 1 1 calc R U . . .
N20 N 0.8187(2) 0.06879(16) -0.09022(13) 0.0257(5) Uani 1 1 d . . . . .
H20A H 0.7948 0.1227 -0.0937 0.031 Uiso 1 1 calc R U . . .
H20B H 0.8823 0.0502 -0.1038 0.031 Uiso 1 1 calc R U . . .
C1 C -0.0771(2) 0.66378(19) 0.39240(15) 0.0234(5) Uani 1 1 d . . . . .
H1 H -0.1240 0.6991 0.3739 0.028 Uiso 1 1 calc R U . . .
C2 C -0.0438(2) 0.5826(2) 0.38283(17) 0.0275(6) Uani 1 1 d . . . . .
H2 H -0.0679 0.5624 0.3580 0.033 Uiso 1 1 calc R U . . .
C3 C 0.0249(2) 0.53104(18) 0.40962(16) 0.0247(6) Uani 1 1 d . . . . .
H3 H 0.0483 0.4753 0.4032 0.030 Uiso 1 1 calc R U . . .
C4 C 0.0595(2) 0.56155(17) 0.44615(15) 0.0217(5) Uani 1 1 d . . . . .
C5 C 0.0221(2) 0.64405(17) 0.45398(14) 0.0203(5) Uani 1 1 d . . . . .
H5 H 0.0444 0.6658 0.4789 0.024 Uiso 1 1 calc R U . . .
C6 C 0.0145(2) 0.8252(2) 0.29832(16) 0.0297(6) Uani 1 1 d . . . . .
H6 H -0.0456 0.8428 0.2921 0.036 Uiso 1 1 calc R U . . .
C7 C 0.0907(3) 0.8201(3) 0.24659(17) 0.0372(8) Uani 1 1 d . . . . .
H7 H 0.0826 0.8347 0.2055 0.045 Uiso 1 1 calc R U . . .
C8 C 0.1786(2) 0.7936(2) 0.25475(16) 0.0316(7) Uani 1 1 d . . . . .
H8 H 0.2312 0.7905 0.2196 0.038 Uiso 1 1 calc R U . . .
C9 C 0.1888(2) 0.77167(18) 0.31523(14) 0.0207(5) Uani 1 1 d . . . . .
C10 C 0.1085(2) 0.77977(17) 0.36555(14) 0.0192(5) Uani 1 1 d . . . . .
H10 H 0.1145 0.7663 0.4073 0.023 Uiso 1 1 calc R U . . .
C11 C 0.1785(2) 0.62871(17) 0.59926(13) 0.0197(5) Uani 1 1 d . . . . .
H11 H 0.1428 0.6556 0.5706 0.024 Uiso 1 1 calc R U . . .
C12 C 0.2212(2) 0.54563(18) 0.59710(15) 0.0218(5) Uani 1 1 d . . . . .
C13 C 0.2730(3) 0.5075(2) 0.63939(18) 0.0333(8) Uani 1 1 d . . . . .
H13 H 0.3021 0.4511 0.6399 0.040 Uiso 1 1 calc R U . . .
C14 C 0.2816(3) 0.5526(2) 0.68073(18) 0.0344(8) Uani 1 1 d . . . . .
H14 H 0.3181 0.5274 0.7092 0.041 Uiso 1 1 calc R U . . .
C15 C 0.2369(3) 0.6349(2) 0.68053(16) 0.0271(6) Uani 1 1 d . . . . .
H15 H 0.2424 0.6656 0.7094 0.033 Uiso 1 1 calc R U . . .
C16 C 0.2637(2) 0.76702(17) 0.51407(13) 0.0195(5) Uani 1 1 d . . . . .
H16 H 0.2208 0.7516 0.5042 0.023 Uiso 1 1 calc R U . . .
C17 C 0.3444(2) 0.76272(18) 0.46622(14) 0.0198(5) Uani 1 1 d . . . . .
C18 C 0.4063(2) 0.7859(2) 0.48084(16) 0.0268(6) Uani 1 1 d . . . . .
H18 H 0.4625 0.7832 0.4495 0.032 Uiso 1 1 calc R U . . .
C19 C 0.3844(3) 0.8134(2) 0.54272(17) 0.0322(7) Uani 1 1 d . . . . .
H19 H 0.4251 0.8306 0.5536 0.039 Uiso 1 1 calc R U . . .
C20 C 0.3033(2) 0.8153(2) 0.58785(15) 0.0259(6) Uani 1 1 d . . . . .
H20 H 0.2890 0.8334 0.6299 0.031 Uiso 1 1 calc R U . . .
C21 C 0.2036(2) 0.3034(2) 0.10081(15) 0.0247(6) Uani 1 1 d . . . . .
H21 H 0.1672 0.3275 0.0722 0.030 Uiso 1 1 calc R U . . .
C22 C 0.1590(2) 0.2996(2) 0.16475(16) 0.0307(7) Uani 1 1 d . . . . .
H22 H 0.0925 0.3213 0.1800 0.037 Uiso 1 1 calc R U . . .
C23 C 0.2123(2) 0.2637(2) 0.20675(16) 0.0300(7) Uani 1 1 d . . . . .
H23 H 0.1826 0.2602 0.2508 0.036 Uiso 1 1 calc R U . . .
C24 C 0.3094(2) 0.23324(18) 0.18337(13) 0.0201(5) Uani 1 1 d . . . . .
C25 C 0.3496(2) 0.23879(17) 0.11836(13) 0.0188(5) Uani 1 1 d . . . . .
H25 H 0.4160 0.2173 0.1018 0.023 Uiso 1 1 calc R U . . .
C26 C 0.3063(2) 0.45136(18) 0.01474(15) 0.0226(5) Uani 1 1 d . . . . .
H26 H 0.2553 0.4571 0.0001 0.027 Uiso 1 1 calc R U . . .
C27 C 0.3061(2) 0.51737(19) 0.03838(17) 0.0262(6) Uani 1 1 d . . . . .
H27 H 0.2555 0.5677 0.0402 0.031 Uiso 1 1 calc R U . . .
C28 C 0.3811(2) 0.50911(18) 0.05938(16) 0.0240(6) Uani 1 1 d . . . . .
H28 H 0.3822 0.5538 0.0757 0.029 Uiso 1 1 calc R U . . .
C29 C 0.4546(2) 0.43438(16) 0.05615(14) 0.0191(5) Uani 1 1 d . . . . .
C30 C 0.4493(2) 0.37076(17) 0.03203(14) 0.0197(5) Uani 1 1 d . . . . .
H30 H 0.4988 0.3196 0.0297 0.024 Uiso 1 1 calc R U . . .
C31 C 0.6459(2) 0.05475(18) 0.12923(14) 0.0221(5) Uani 1 1 d . . . . .
H31 H 0.6134 0.1040 0.1119 0.027 Uiso 1 1 calc R U . . .
C32 C 0.6066(2) 0.03743(18) 0.19163(14) 0.0224(5) Uani 1 1 d . . . . .
C33 C 0.6538(2) -0.03552(19) 0.21641(15) 0.0259(6) Uani 1 1 d . . . . .
H33 H 0.6281 -0.0497 0.2586 0.031 Uiso 1 1 calc R U . . .
C34 C 0.7394(3) -0.08731(19) 0.17811(16) 0.0279(6) Uani 1 1 d . . . . .
H34 H 0.7732 -0.1371 0.1941 0.034 Uiso 1 1 calc R U . . .
C35 C 0.7748(2) -0.06594(19) 0.11683(15) 0.0254(6) Uani 1 1 d . . . . .
H35 H 0.8334 -0.1015 0.0910 0.030 Uiso 1 1 calc R U . . .
C36 C 0.7430(2) 0.19453(17) 0.04505(14) 0.0198(5) Uani 1 1 d . . . . .
H36 H 0.6832 0.2080 0.0396 0.024 Uiso 1 1 calc R U . . .
C37 C 0.7612(2) 0.25352(18) 0.06443(17) 0.0246(6) Uani 1 1 d . . . . .
C38 C 0.8499(3) 0.2336(3) 0.0695(3) 0.0552(15) Uani 1 1 d . . . . .
H38 H 0.8661 0.2730 0.0804 0.066 Uiso 1 1 calc R U . . .
C39 C 0.9151(3) 0.1554(3) 0.0585(4) 0.069(2) Uani 1 1 d . . . . .
H39 H 0.9758 0.1407 0.0627 0.083 Uiso 1 1 calc R U . . .
C40 C 0.8913(3) 0.0991(2) 0.0415(3) 0.0436(10) Uani 1 1 d . . . . .
H40 H 0.9355 0.0454 0.0352 0.052 Uiso 1 1 calc R U . . .
C41 C 0.1328(2) 0.51113(17) 0.47657(14) 0.0210(5) Uani 1 1 d . . . . .
C42 C 0.1863(2) 0.43083(17) 0.45966(15) 0.0212(5) Uani 1 1 d . . . . .
H42 H 0.1759 0.4073 0.4285 0.025 Uiso 1 1 calc R U . . .
C43 C 0.2549(2) 0.38604(17) 0.48923(13) 0.0197(5) Uani 1 1 d . . . . .
C44 C 0.2656(2) 0.42224(17) 0.53592(14) 0.0204(5) Uani 1 1 d . . . . .
H44 H 0.3103 0.3927 0.5580 0.024 Uiso 1 1 calc R U . . .
C45 C 0.2100(2) 0.50218(17) 0.54997(14) 0.0205(5) Uani 1 1 d . . . . .
C46 C 0.3135(2) 0.30091(16) 0.47108(13) 0.0180(5) Uani 1 1 d . . . . .
C47 C 0.3355(2) 0.27612(16) 0.40849(13) 0.0180(5) Uani 1 1 d . . . . .
H47 H 0.3130 0.3141 0.3782 0.022 Uiso 1 1 calc R U . . .
C48 C 0.38975(19) 0.19682(16) 0.38936(12) 0.0169(4) Uani 1 1 d . . . . .
C49 C 0.4246(2) 0.14148(16) 0.43411(13) 0.0178(5) Uani 1 1 d . . . . .
H49 H 0.4629 0.0875 0.4218 0.021 Uiso 1 1 calc R U . . .
C50 C 0.4032(2) 0.16576(17) 0.49642(13) 0.0187(5) Uani 1 1 d . . . . .
H50 H 0.4265 0.1280 0.5265 0.022 Uiso 1 1 calc R U . . .
C51 C 0.3480(2) 0.24476(17) 0.51516(13) 0.0189(5) Uani 1 1 d . . . . .
H51 H 0.3337 0.2606 0.5579 0.023 Uiso 1 1 calc R U . . .
C52 C 0.3725(2) 0.19309(17) 0.22377(13) 0.0194(5) Uani 1 1 d . . . . .
C53 C 0.3468(2) 0.21248(17) 0.28796(13) 0.0191(5) Uani 1 1 d . . . . .
H53 H 0.2870 0.2521 0.3078 0.023 Uiso 1 1 calc R U . . .
C54 C 0.4103(2) 0.17281(17) 0.32271(13) 0.0184(5) Uani 1 1 d . . . . .
C55 C 0.4950(2) 0.11221(17) 0.29257(13) 0.0205(5) Uani 1 1 d . . . . .
H55 H 0.5381 0.0815 0.3155 0.025 Uiso 1 1 calc R U . . .
C56 C 0.5153(2) 0.09748(17) 0.22768(14) 0.0208(5) Uani 1 1 d . . . . .
C57 C 0.2797(2) 0.74267(18) 0.32880(14) 0.0202(5) Uani 1 1 d . . . . .
C58 C 0.3640(2) 0.70027(17) 0.28349(13) 0.0194(5) Uani 1 1 d . . . . .
H58 H 0.3644 0.6888 0.2426 0.023 Uiso 1 1 calc R U . . .
C59 C 0.4475(2) 0.67506(16) 0.29911(13) 0.0179(5) Uani 1 1 d . . . . .
C60 C 0.4435(2) 0.69659(17) 0.35865(14) 0.0202(5) Uani 1 1 d . . . . .
H60 H 0.4994 0.6831 0.3699 0.024 Uiso 1 1 calc R U . . .
C61 C 0.3566(2) 0.73816(17) 0.40133(13) 0.0191(5) Uani 1 1 d . . . . .
C62 C 0.53673(19) 0.62481(16) 0.25317(13) 0.0171(4) Uani 1 1 d . . . . .
C63 C 0.5371(2) 0.56773(16) 0.21678(13) 0.0183(5) Uani 1 1 d . . . . .
H63 H 0.4809 0.5609 0.2230 0.022 Uiso 1 1 calc R U . . .
C64 C 0.61875(19) 0.52061(16) 0.17139(13) 0.0173(5) Uani 1 1 d . . . . .
C65 C 0.7016(2) 0.53052(17) 0.16270(14) 0.0203(5) Uani 1 1 d . . . . .
H65 H 0.7578 0.4985 0.1324 0.024 Uiso 1 1 calc R U . . .
C66 C 0.7009(2) 0.58787(18) 0.19887(14) 0.0209(5) Uani 1 1 d . . . . .
H66 H 0.7568 0.5953 0.1925 0.025 Uiso 1 1 calc R U . . .
C67 C 0.6197(2) 0.63398(16) 0.24395(14) 0.0189(5) Uani 1 1 d . . . . .
H67 H 0.6207 0.6721 0.2687 0.023 Uiso 1 1 calc R U . . .
C68 C 0.5367(2) 0.42022(17) 0.07858(15) 0.0203(5) Uani 1 1 d . . . . .
C69 C 0.5371(2) 0.47734(17) 0.11408(15) 0.0202(5) Uani 1 1 d . . . . .
H69 H 0.4845 0.5267 0.1248 0.024 Uiso 1 1 calc R U . . .
C70 C 0.6158(2) 0.46081(17) 0.13359(13) 0.0188(5) Uani 1 1 d . . . . .
C71 C 0.6916(2) 0.38866(17) 0.11593(14) 0.0206(5) Uani 1 1 d . . . . .
H71 H 0.7469 0.3763 0.1276 0.025 Uiso 1 1 calc R U . . .
C72 C 0.6852(2) 0.33429(17) 0.08055(15) 0.0208(5) Uani 1 1 d . . . . .
C81 C -0.2312(2) 0.90346(19) 0.54307(15) 0.0247(6) Uani 1 1 d . . . . .
H81A H -0.1913 0.9028 0.5689 0.030 Uiso 1 1 calc R U . . .
H81B H -0.2960 0.9179 0.5714 0.030 Uiso 1 1 calc R U . . .
C82 C -0.2294(2) 0.96314(18) 0.49036(16) 0.0243(5) Uani 1 1 d . . . . .
H82A H -0.2763 0.9699 0.4685 0.029 Uiso 1 1 calc R U . . .
H82B H -0.2441 1.0154 0.5080 0.029 Uiso 1 1 calc R U . . .
C83 C -0.0692(2) 0.8790(2) 0.70968(17) 0.0288(6) Uani 1 1 d . . . . .
H83A H -0.1177 0.8874 0.7514 0.035 Uiso 1 1 calc R U . . .
H83B H -0.0994 0.8875 0.6756 0.035 Uiso 1 1 calc R U . . .
C84 C -0.0227(2) 0.9361(2) 0.70258(17) 0.0284(6) Uani 1 1 d . . . . .
H84A H -0.0675 0.9912 0.6988 0.034 Uiso 1 1 calc R U . . .
H84B H -0.0013 0.9335 0.7403 0.034 Uiso 1 1 calc R U . . .
C85 C 0.3806(3) 0.1880(2) -0.11464(15) 0.0264(6) Uani 1 1 d . . . . .
H85A H 0.3262 0.2264 -0.1282 0.032 Uiso 1 1 calc R U . . .
H85B H 0.3975 0.1346 -0.1310 0.032 Uiso 1 1 calc R U . . .
C86 C 0.4625(3) 0.21191(19) -0.14036(15) 0.0265(6) Uani 1 1 d . . . . .
H86A H 0.5194 0.1699 -0.1319 0.032 Uiso 1 1 calc R U . . .
H86B H 0.4752 0.2199 -0.1870 0.032 Uiso 1 1 calc R U . . .
C87 C 0.7889(4) -0.0432(3) -0.1061(2) 0.0505(12) Uani 1 1 d . . . . .
H87A H 0.8549 -0.0823 -0.1166 0.061 Uiso 1 1 calc R U . . .
H87B H 0.7550 -0.0613 -0.1267 0.061 Uiso 1 1 calc R U . . .
C88 C 0.7853(4) 0.0336(3) -0.1303(2) 0.0494(11) Uani 1 1 d . . . . .
H88A H 0.7203 0.0692 -0.1295 0.059 Uiso 1 1 calc R U . . .
H88B H 0.8254 0.0279 -0.1750 0.059 Uiso 1 1 calc R U . . .
N1A N 0.0453(3) 1.0379(3) 0.8383(2) 0.0510(10) Uani 1 1 d . . . . .
O1 O 0.0200(4) 0.9867(3) 0.8288(2) 0.0744(12) Uani 1 1 d . . . . .
O2 O 0.0068(3) 1.0737(3) 0.89082(17) 0.0560(9) Uani 1 1 d . . . . .
O3 O 0.1026(3) 1.0573(3) 0.79450(19) 0.0613(10) Uani 1 1 d . . . . .
N2A N 0.3459(2) 1.04804(19) 0.62735(14) 0.0302(6) Uani 1 1 d . . . . .
O4 O 0.2755(2) 1.11039(18) 0.62873(17) 0.0441(7) Uani 1 1 d . . . . .
O5 O 0.3410(2) 0.98168(16) 0.63128(15) 0.0353(6) Uani 1 1 d . . . . .
O6 O 0.42377(19) 1.04977(17) 0.62186(13) 0.0335(5) Uani 1 1 d . . . . .
N3A N 0.0888(2) 0.96146(16) 0.44948(14) 0.0255(5) Uani 1 1 d . . . . .
O7 O 0.05193(19) 0.93373(16) 0.42225(14) 0.0336(5) Uani 1 1 d . . . . .
O8 O 0.1193(2) 0.92562(17) 0.49488(13) 0.0359(6) Uani 1 1 d . . . . .
O9 O 0.0923(2) 1.02742(16) 0.43299(15) 0.0377(6) Uani 1 1 d . . . . .
N4A N -0.0847(2) 0.70297(19) 0.62585(14) 0.0293(6) Uani 1 1 d . . . . .
O10 O -0.1012(2) 0.77600(18) 0.62256(15) 0.0404(6) Uani 1 1 d . . . . .
O11 O -0.0374(2) 0.6605(2) 0.66033(15) 0.0475(8) Uani 1 1 d . . . . .
O12 O -0.1172(3) 0.67768(19) 0.59350(18) 0.0467(8) Uani 1 1 d . . . . .
N5A N 0.7964(4) -0.3051(3) 0.2728(2) 0.0629(12) Uani 1 1 d . . . . .
O13 O 0.7495(3) -0.2655(2) 0.2372(2) 0.0640(11) Uani 1 1 d . . . . .
O14 O 0.7600(3) -0.3288(3) 0.32440(18) 0.0628(10) Uani 1 1 d . . . . .
O15 O 0.8804(4) -0.3161(7) 0.2571(3) 0.183(5) Uani 1 1 d . . . . .
N6A N 0.5333(2) -0.01728(18) -0.06835(15) 0.0297(6) Uani 1 1 d . . . . .
O16 O 0.4518(2) -0.0077(2) -0.06078(16) 0.0452(7) Uani 1 1 d . . . . .
O17 O 0.5546(3) 0.04201(18) -0.07971(17) 0.0503(8) Uani 1 1 d . . . . .
O18 O 0.5951(2) -0.08404(15) -0.06409(13) 0.0334(5) Uani 1 1 d . . . . .
N7A N 1.0201(3) -0.2749(3) -0.14231(17) 0.0419(8) Uani 1 1 d . . . . .
O19 O 0.9774(4) -0.2046(2) -0.15452(19) 0.0635(11) Uani 1 1 d . . . . .
O20 O 1.0851(4) -0.3212(3) -0.1840(2) 0.0832(15) Uani 1 1 d . . . . .
O21 O 0.9948(2) -0.2987(2) -0.08707(15) 0.0450(7) Uani 1 1 d . . . . .
N10A N 1.3381(2) -0.27295(19) 0.10614(14) 0.0314(6) Uani 1 1 d . . . . .
O22 O 1.2649(3) -0.2620(3) 0.09692(18) 0.0652(12) Uani 1 1 d . . . . .
O23 O 1.3956(3) -0.33659(19) 0.1183(2) 0.0680(13) Uani 1 1 d . . . . .
O24 O 1.3571(3) -0.2130(2) 0.10414(18) 0.0569(9) Uani 1 1 d . . . . .
O1A O 0.7223(6) 0.0768(5) -0.2554(4) 0.138(3) Uani 1 1 d . U . . .
C101 C 0.6274(9) 0.0070(8) -0.2424(4) 0.131(4) Uani 1 1 d . U . . .
H10A H 0.5985 -0.0052 -0.2703 0.196 Uiso 1 1 calc R U . . .
H10B H 0.6698 -0.0427 -0.2283 0.196 Uiso 1 1 calc R U . . .
H10C H 0.5784 0.0375 -0.2052 0.196 Uiso 1 1 calc R U . . .
C102 C 0.6806(5) 0.0540(4) -0.2776(3) 0.0611(14) Uani 1 1 d . U . . .
C103 C 0.6762(6) 0.0742(4) -0.3429(3) 0.080(2) Uani 1 1 d . U . . .
H10D H 0.6389 0.0505 -0.3534 0.120 Uiso 1 1 calc R U . . .
H10E H 0.6471 0.1322 -0.3467 0.120 Uiso 1 1 calc R U . . .
H10F H 0.7397 0.0537 -0.3724 0.120 Uiso 1 1 calc R U . . .
O2A O 0.3206(8) 0.7129(6) 0.7452(5) 0.174(4) Uani 1 1 d . U . . .
C104 C 0.2817(6) 0.8464(6) 0.7750(4) 0.093(3) Uani 1 1 d . U . . .
H10G H 0.3136 0.8718 0.7903 0.140 Uiso 1 1 calc R U . . .
H10H H 0.2702 0.8708 0.7349 0.140 Uiso 1 1 calc R U . . .
H10I H 0.2219 0.8535 0.8070 0.140 Uiso 1 1 calc R U . . .
C105 C 0.3416(6) 0.7601(5) 0.7642(3) 0.078(2) Uani 1 1 d . U . . .
C106 C 0.4384(6) 0.7241(5) 0.7779(4) 0.083(2) Uani 1 1 d . U . . .
H10J H 0.4490 0.7664 0.7929 0.125 Uiso 1 1 calc R U . . .
H10K H 0.4390 0.6835 0.8108 0.125 Uiso 1 1 calc R U . . .
H10L H 0.4882 0.7000 0.7388 0.125 Uiso 1 1 calc R U . . .
O25 O 0.16338(19) 0.98726(16) 0.67485(13) 0.0323(5) Uiso 1 1 d . . . . .

loop_
_atom_site_aniso_label
_atom_site_aniso_U_11
_atom_site_aniso_U_22
_atom_site_aniso_U_33
_atom_site_aniso_U_23
_atom_site_aniso_U_13
_atom_site_aniso_U_12
Pd1 0.01701(9) 0.01707(9) 0.02019(10) 0.00168(7) -0.00546(7) -0.00955(7)
Pd2 0.02284(10) 0.01826(9) 0.01173(9) -0.00144(7) -0.00184(7) -0.01259(8)
Pd3 0.02170(10) 0.01662(9) 0.01610(9) 0.00395(7) -0.00803(7) -0.01115(7)
Pd4 0.02034(10) 0.01470(9) 0.01456(9) -0.00204(7) -0.00122(7) -0.00552(7)
N1 0.0236(11) 0.0183(10) 0.0225(11) 0.0003(9) -0.0077(9) -0.0100(9)
N2 0.0210(11) 0.0208(10) 0.0185(11) 0.0007(9) -0.0046(9) -0.0094(9)
N3 0.0294(12) 0.0194(10) 0.0179(11) 0.0009(8) -0.0063(9) -0.0153(9)
N4 0.0202(10) 0.0232(11) 0.0164(10) -0.0014(8) -0.0023(8) -0.0121(9)
N5 0.0233(11) 0.0210(10) 0.0180(10) 0.0010(8) -0.0070(9) -0.0117(9)
N6 0.0229(11) 0.0184(10) 0.0210(11) 0.0012(8) -0.0085(9) -0.0109(9)
N7 0.0250(12) 0.0209(11) 0.0153(10) -0.0007(9) -0.0037(9) -0.0069(9)
N8 0.0226(11) 0.0197(11) 0.0253(12) -0.0056(9) -0.0063(10) -0.0056(9)
N9 0.0261(12) 0.0188(10) 0.0217(11) -0.0023(9) -0.0087(9) -0.0102(9)
N10 0.0237(11) 0.0225(11) 0.0133(10) 0.0005(8) -0.0033(9) -0.0095(9)
N11 0.0208(11) 0.0252(11) 0.0153(10) -0.0019(9) -0.0021(8) -0.0122(9)
N12 0.0209(11) 0.0168(10) 0.0247(12) -0.0051(9) -0.0066(9) -0.0061(9)
N13 0.0191(11) 0.0230(11) 0.0259(12) 0.0006(9) -0.0017(9) -0.0130(9)
N14 0.0242(11) 0.0200(10) 0.0224(11) 0.0040(9) -0.0069(9) -0.0124(9)
N15 0.0284(12) 0.0263(12) 0.0169(11) -0.0022(9) 0.0007(9) -0.0171(10)
N16 0.0244(12) 0.0207(11) 0.0210(11) -0.0010(9) -0.0030(9) -0.0116(9)
N17 0.0325(13) 0.0187(10) 0.0237(12) 0.0048(9) -0.0119(10) -0.0159(10)
N18 0.0302(13) 0.0206(11) 0.0194(11) 0.0043(9) -0.0061(10) -0.0144(10)
N19 0.0296(13) 0.0211(11) 0.0212(12) -0.0012(9) -0.0043(10) -0.0130(10)
N20 0.0333(14) 0.0228(11) 0.0188(11) 0.0009(9) -0.0018(10) -0.0134(10)
C1 0.0257(13) 0.0256(13) 0.0235(13) 0.0006(11) -0.0096(11) -0.0130(11)
C2 0.0326(16) 0.0260(14) 0.0336(16) 0.0015(12) -0.0170(13) -0.0159(12)
C3 0.0304(15) 0.0210(12) 0.0274(15) -0.0020(11) -0.0106(12) -0.0127(11)
C4 0.0259(13) 0.0196(12) 0.0240(13) 0.0012(10) -0.0114(11) -0.0107(10)
C5 0.0227(12) 0.0205(12) 0.0206(12) -0.0002(10) -0.0067(10) -0.0112(10)
C6 0.0246(14) 0.0380(17) 0.0228(14) 0.0019(13) -0.0085(12) -0.0084(13)
C7 0.0302(17) 0.052(2) 0.0217(15) 0.0055(15) -0.0099(13) -0.0093(16)
C8 0.0260(15) 0.0431(19) 0.0170(13) 0.0028(13) -0.0027(11) -0.0087(13)
C9 0.0198(12) 0.0238(12) 0.0161(12) -0.0008(10) -0.0023(10) -0.0083(10)
C10 0.0214(12) 0.0194(11) 0.0177(12) -0.0003(9) -0.0039(10) -0.0102(10)
C11 0.0251(13) 0.0210(12) 0.0164(11) 0.0005(9) -0.0052(10) -0.0131(10)
C12 0.0282(14) 0.0205(12) 0.0208(13) -0.0002(10) -0.0094(11) -0.0119(11)
C13 0.053(2) 0.0204(13) 0.0336(17) 0.0023(12) -0.0261(16) -0.0118(14)
C14 0.058(2) 0.0240(14) 0.0290(16) 0.0024(12) -0.0268(17) -0.0138(15)
C15 0.0412(18) 0.0256(14) 0.0211(13) -0.0001(11) -0.0145(13) -0.0158(13)
C16 0.0236(12) 0.0211(12) 0.0164(12) -0.0014(9) -0.0025(10) -0.0133(10)
C17 0.0216(12) 0.0236(12) 0.0164(12) -0.0027(10) -0.0022(10) -0.0126(10)
C18 0.0235(14) 0.0379(16) 0.0223(14) -0.0069(12) -0.0008(11) -0.0177(13)
C19 0.0293(16) 0.051(2) 0.0251(15) -0.0101(14) -0.0010(12) -0.0268(15)
C20 0.0270(14) 0.0370(16) 0.0185(13) -0.0070(12) -0.0016(11) -0.0192(13)
C21 0.0224(13) 0.0298(14) 0.0234(14) -0.0004(11) -0.0086(11) -0.0103(11)
C22 0.0204(13) 0.047(2) 0.0224(14) -0.0039(13) -0.0044(11) -0.0120(13)
C23 0.0232(14) 0.0472(19) 0.0184(13) -0.0030(13) -0.0035(11) -0.0139(14)
C24 0.0227(12) 0.0238(12) 0.0146(11) -0.0012(10) -0.0044(10) -0.0106(10)
C25 0.0222(12) 0.0193(11) 0.0165(11) 0.0007(9) -0.0051(10) -0.0104(10)
C26 0.0209(12) 0.0226(12) 0.0263(14) 0.0029(11) -0.0094(11) -0.0097(10)
C27 0.0224(13) 0.0209(13) 0.0359(17) -0.0001(12) -0.0123(12) -0.0063(11)
C28 0.0242(13) 0.0182(12) 0.0313(15) -0.0036(11) -0.0101(12) -0.0076(10)
C29 0.0188(11) 0.0164(11) 0.0223(13) -0.0017(9) -0.0054(10) -0.0071(9)
C30 0.0212(12) 0.0185(11) 0.0220(13) 0.0019(10) -0.0083(10) -0.0095(10)
C31 0.0252(13) 0.0202(12) 0.0142(11) -0.0011(10) -0.0017(10) -0.0054(10)
C32 0.0270(14) 0.0208(12) 0.0164(12) 0.0003(10) -0.0057(10) -0.0073(11)
C33 0.0327(15) 0.0250(13) 0.0155(12) 0.0010(10) -0.0053(11) -0.0087(12)
C34 0.0332(16) 0.0220(13) 0.0203(14) 0.0002(11) -0.0066(12) -0.0041(12)
C35 0.0272(14) 0.0217(13) 0.0212(13) -0.0010(11) -0.0057(11) -0.0048(11)
C36 0.0191(12) 0.0193(12) 0.0195(12) -0.0019(10) -0.0032(10) -0.0075(10)
C37 0.0209(13) 0.0206(12) 0.0325(16) -0.0089(11) -0.0101(11) -0.0043(10)
C38 0.0307(19) 0.036(2) 0.103(4) -0.036(2) -0.032(2) 0.0009(16)
C39 0.034(2) 0.039(2) 0.138(6) -0.044(3) -0.046(3) 0.0082(18)
C40 0.0294(17) 0.0289(17) 0.069(3) -0.0199(18) -0.0221(19) 0.0030(14)
C41 0.0257(13) 0.0185(11) 0.0214(13) -0.0007(10) -0.0087(11) -0.0097(10)
C42 0.0256(13) 0.0192(12) 0.0221(13) -0.0024(10) -0.0093(11) -0.0097(10)
C43 0.0237(12) 0.0198(11) 0.0128(11) -0.0025(9) -0.0036(9) -0.0067(10)
C44 0.0275(13) 0.0205(12) 0.0167(12) -0.0025(9) -0.0084(10) -0.0108(10)
C45 0.0277(13) 0.0171(11) 0.0198(12) -0.0019(9) -0.0084(10) -0.0104(10)
C46 0.0207(12) 0.0190(11) 0.0165(11) 0.0004(9) -0.0049(9) -0.0104(10)
C47 0.0229(12) 0.0186(11) 0.0143(11) 0.0015(9) -0.0046(9) -0.0110(10)
C48 0.0199(11) 0.0203(11) 0.0116(10) 0.0001(9) -0.0014(9) -0.0115(9)
C49 0.0203(12) 0.0178(11) 0.0151(11) 0.0002(9) -0.0036(9) -0.0088(9)
C50 0.0205(12) 0.0221(12) 0.0146(11) 0.0027(9) -0.0049(9) -0.0104(10)
C51 0.0209(12) 0.0226(12) 0.0147(11) 0.0000(9) -0.0043(9) -0.0107(10)
C52 0.0229(12) 0.0221(12) 0.0139(11) 0.0001(9) -0.0037(9) -0.0109(10)
C53 0.0206(12) 0.0229(12) 0.0135(11) -0.0018(9) -0.0020(9) -0.0102(10)
C54 0.0229(12) 0.0203(11) 0.0139(11) 0.0021(9) -0.0027(9) -0.0130(10)
C55 0.0251(13) 0.0204(12) 0.0139(11) 0.0020(9) -0.0038(10) -0.0089(10)
C56 0.0250(13) 0.0196(12) 0.0154(12) 0.0009(9) -0.0038(10) -0.0084(10)
C57 0.0202(12) 0.0231(12) 0.0168(12) -0.0003(10) -0.0024(10) -0.0104(10)
C58 0.0207(12) 0.0207(12) 0.0153(11) -0.0003(9) -0.0026(9) -0.0087(10)
C59 0.0202(12) 0.0175(11) 0.0152(11) -0.0014(9) -0.0003(9) -0.0100(9)
C60 0.0213(12) 0.0227(12) 0.0182(12) -0.0012(10) -0.0025(10) -0.0123(10)
C61 0.0219(12) 0.0226(12) 0.0152(11) -0.0023(9) -0.0024(9) -0.0127(10)
C62 0.0186(11) 0.0171(11) 0.0152(11) -0.0012(9) -0.0014(9) -0.0089(9)
C63 0.0189(11) 0.0197(11) 0.0177(12) 0.0000(9) -0.0033(9) -0.0106(9)
C64 0.0191(11) 0.0167(11) 0.0165(11) -0.0014(9) -0.0040(9) -0.0080(9)
C65 0.0199(12) 0.0211(12) 0.0213(13) -0.0028(10) -0.0044(10) -0.0098(10)
C66 0.0216(12) 0.0221(12) 0.0225(13) -0.0022(10) -0.0052(10) -0.0123(10)
C67 0.0212(12) 0.0177(11) 0.0192(12) -0.0012(9) -0.0048(10) -0.0097(10)
C68 0.0214(12) 0.0183(11) 0.0232(13) -0.0012(10) -0.0077(10) -0.0085(10)
C69 0.0196(12) 0.0170(11) 0.0241(13) -0.0030(10) -0.0071(10) -0.0062(9)
C70 0.0193(12) 0.0232(12) 0.0151(11) -0.0054(9) -0.0032(9) -0.0094(10)
C71 0.0224(12) 0.0199(12) 0.0222(13) -0.0027(10) -0.0072(10) -0.0099(10)
C72 0.0211(12) 0.0170(11) 0.0258(13) -0.0042(10) -0.0081(10) -0.0070(10)
C81 0.0270(14) 0.0258(13) 0.0243(14) -0.0030(11) -0.0012(11) -0.0170(12)
C82 0.0241(13) 0.0224(13) 0.0271(14) -0.0018(11) -0.0049(11) -0.0113(11)
C83 0.0269(15) 0.0324(16) 0.0262(15) -0.0058(12) 0.0006(12) -0.0153(13)
C84 0.0296(15) 0.0264(14) 0.0276(15) -0.0061(12) -0.0015(12) -0.0130(12)
C85 0.0379(17) 0.0260(14) 0.0217(13) 0.0020(11) -0.0106(12) -0.0179(13)
C86 0.0358(16) 0.0225(13) 0.0199(13) 0.0015(11) -0.0042(12) -0.0136(12)
C87 0.082(4) 0.060(3) 0.0259(18) -0.0072(18) -0.004(2) -0.050(3)
C88 0.080(3) 0.052(2) 0.0233(17) 0.0009(17) -0.0063(19) -0.039(3)
N1A 0.044(2) 0.070(3) 0.046(2) -0.002(2) -0.0136(17) -0.028(2)
O1 0.080(3) 0.085(3) 0.066(3) -0.017(2) -0.009(2) -0.044(3)
O2 0.0467(19) 0.082(3) 0.0397(17) -0.0082(17) -0.0059(14) -0.0291(19)
O3 0.052(2) 0.092(3) 0.049(2) 0.004(2) -0.0124(17) -0.040(2)
N2A 0.0334(14) 0.0351(15) 0.0230(13) 0.0050(11) -0.0097(11) -0.0148(12)
O4 0.0338(14) 0.0338(14) 0.0555(19) 0.0022(13) -0.0117(13) -0.0064(11)
O5 0.0343(13) 0.0321(13) 0.0427(15) 0.0013(11) -0.0134(11) -0.0149(11)
O6 0.0342(13) 0.0395(14) 0.0306(13) 0.0102(11) -0.0119(10) -0.0193(11)
N3A 0.0257(12) 0.0234(12) 0.0297(13) -0.0020(10) -0.0059(10) -0.0129(10)
O7 0.0298(12) 0.0306(12) 0.0464(15) -0.0101(11) -0.0103(11) -0.0158(10)
O8 0.0418(15) 0.0318(13) 0.0303(13) 0.0025(10) -0.0123(11) -0.0103(11)
O9 0.0478(16) 0.0305(12) 0.0481(16) 0.0101(11) -0.0189(13) -0.0274(12)
N4A 0.0258(13) 0.0391(15) 0.0256(13) -0.0042(11) -0.0027(10) -0.0178(12)
O10 0.0498(17) 0.0403(15) 0.0417(16) -0.0037(12) -0.0099(13) -0.0293(13)
O11 0.0370(15) 0.063(2) 0.0317(14) 0.0064(14) -0.0087(12) -0.0127(14)
O12 0.0572(19) 0.0374(15) 0.064(2) -0.0017(14) -0.0312(17) -0.0258(14)
N5A 0.059(3) 0.077(3) 0.052(3) 0.002(2) -0.025(2) -0.021(2)
O13 0.090(3) 0.063(2) 0.076(3) 0.031(2) -0.052(2) -0.054(2)
O14 0.092(3) 0.069(2) 0.0352(17) 0.0053(17) -0.0207(19) -0.039(2)
O15 0.058(3) 0.356(14) 0.081(4) 0.047(6) -0.025(3) -0.041(6)
N6A 0.0378(15) 0.0254(13) 0.0272(14) 0.0035(11) -0.0118(12) -0.0130(12)
O16 0.0356(15) 0.0550(19) 0.0451(17) -0.0158(14) -0.0097(13) -0.0155(13)
O17 0.069(2) 0.0292(14) 0.0507(19) 0.0122(13) -0.0123(16) -0.0248(15)
O18 0.0475(15) 0.0213(10) 0.0312(13) 0.0015(9) -0.0163(11) -0.0106(10)
N7A 0.0465(19) 0.063(2) 0.0277(15) 0.0026(15) -0.0089(14) -0.0343(18)
O19 0.102(3) 0.053(2) 0.052(2) 0.0203(17) -0.039(2) -0.040(2)
O20 0.076(3) 0.099(4) 0.042(2) -0.011(2) 0.022(2) -0.029(3)
O21 0.0472(17) 0.0513(18) 0.0308(14) 0.0081(13) -0.0108(13) -0.0167(14)
N10A 0.0318(14) 0.0345(15) 0.0214(13) -0.0018(11) -0.0061(11) -0.0078(12)
O22 0.0436(19) 0.120(4) 0.0413(18) -0.006(2) -0.0139(15) -0.038(2)
O23 0.105(3) 0.0223(13) 0.079(3) -0.0023(15) -0.062(3) -0.0014(16)
O24 0.081(3) 0.0399(17) 0.050(2) 0.0135(15) -0.0113(18) -0.0333(18)
O1A 0.191(7) 0.183(7) 0.139(6) 0.036(5) -0.081(6) -0.154(6)
C101 0.220(11) 0.192(10) 0.054(4) 0.012(5) -0.011(5) -0.176(9)
C102 0.069(3) 0.069(3) 0.055(3) 0.001(3) -0.010(3) -0.043(3)
C103 0.120(6) 0.045(3) 0.057(3) 0.004(3) 0.000(4) -0.036(3)
O2A 0.282(10) 0.196(8) 0.193(8) 0.053(6) -0.159(8) -0.185(8)
C104 0.105(6) 0.143(8) 0.070(4) 0.030(5) -0.047(4) -0.079(6)
C105 0.119(5) 0.112(5) 0.055(3) 0.020(3) -0.040(3) -0.090(5)
C106 0.113(6) 0.106(5) 0.071(4) 0.020(4) -0.023(4) -0.090(5)

loop_
_atom_type_symbol
_atom_type_description
_atom_type_scat_dispersion_real
_atom_type_scat_dispersion_imag
_atom_type_scat_source
C C 0.0020 0.0016 'International Tables Vol C Tables 4.2.6.8 and 6.1.1.4'
H H 0.0000 0.0000 'International Tables Vol C Tables 4.2.6.8 and 6.1.1.4'
N N 0.0039 0.0032 'International Tables Vol C Tables 4.2.6.8 and 6.1.1.4'
O O 0.0075 0.0059 'International Tables Vol C Tables 4.2.6.8 and 6.1.1.4'
Pd Pd -1.2066 0.9818 'International Tables Vol C Tables 4.2.6.8 and 6.1.1.4'

loop_
_geom_angle_atom_site_label_1
_geom_angle_atom_site_label_2
_geom_angle_atom_site_label_3
_geom_angle
_geom_angle_site_symmetry_1
_geom_angle_site_symmetry_3
_geom_angle_publ_flag
N1 Pd1 N2 88.62(11) . . ?
N1 Pd1 N13 93.65(11) . . ?
N1 Pd1 N14 177.39(11) . . ?
N2 Pd1 N13 177.44(10) . . ?
N14 Pd1 N2 93.95(11) . . ?
N14 Pd1 N13 83.78(11) . . ?
N3 Pd2 N4 89.20(11) . . ?
N15 Pd2 N3 92.73(11) . . ?
N15 Pd2 N4 178.04(11) . . ?
N15 Pd2 N16 83.78(11) . . ?
N16 Pd2 N3 176.44(10) . . ?
N16 Pd2 N4 94.28(11) . . ?
N5 Pd3 N6 87.58(10) . . ?
N5 Pd3 N18 177.61(10) . . ?
N17 Pd3 N5 94.35(11) . . ?
N17 Pd3 N6 178.02(10) . . ?
N17 Pd3 N18 83.61(11) . . ?
N18 Pd3 N6 94.47(11) . . ?
N8 Pd4 N7 91.21(11) . . ?
N19 Pd4 N7 92.97(11) . . ?
N19 Pd4 N8 175.71(11) . . ?
N19 Pd4 N20 83.92(11) . . ?
N20 Pd4 N7 176.73(11) . . ?
N20 Pd4 N8 91.89(12) . . ?
C1 N1 Pd1 120.2(2) . . ?
C5 N1 Pd1 120.0(2) . . ?
C5 N1 C1 119.7(3) . . ?
C6 N2 Pd1 122.8(2) . . ?
C10 N2 Pd1 118.1(2) . . ?
C10 N2 C6 119.1(3) . . ?
C11 N3 Pd2 120.6(2) . . ?
C15 N3 Pd2 119.6(2) . . ?
C15 N3 C11 119.7(3) . . ?
C16 N4 Pd2 118.66(19) . . ?
C16 N4 C20 119.4(3) . . ?
C20 N4 Pd2 121.9(2) . . ?
C21 N5 Pd3 122.7(2) . . ?
C25 N5 Pd3 117.6(2) . . ?
C25 N5 C21 119.6(3) . . ?
C26 N6 Pd3 119.6(2) . . ?
C30 N6 Pd3 120.5(2) . . ?
C30 N6 C26 119.6(3) . . ?
C31 N7 Pd4 117.4(2) . . ?
C31 N7 C35 119.2(3) . . ?
C35 N7 Pd4 123.4(2) . . ?
C36 N8 Pd4 119.8(2) . . ?
C36 N8 C40 119.6(3) . . ?
C40 N8 Pd4 120.7(2) . . ?
C41 N9 C45 117.8(3) . . ?
C56 N10 C52 117.8(3) . . ?
C57 N11 C61 117.9(3) . . ?
C68 N12 C72 117.9(3) . . ?
Pd1 N13 H13A 109.9 . . ?
Pd1 N13 H13B 109.9 . . ?
H13A N13 H13B 108.3 . . ?
C81 N13 Pd1 109.00(18) . . ?
C81 N13 H13A 109.9 . . ?
C81 N13 H13B 109.9 . . ?
Pd1 N14 H14A 109.8 . . ?
Pd1 N14 H14B 109.8 . . ?
H14A N14 H14B 108.2 . . ?
C82 N14 Pd1 109.60(18) . . ?
C82 N14 H14A 109.8 . . ?
C82 N14 H14B 109.8 . . ?
Pd2 N15 H15A 109.6 . . ?
Pd2 N15 H15B 109.6 . . ?
H15A N15 H15B 108.2 . . ?
C83 N15 Pd2 110.06(19) . . ?
C83 N15 H15A 109.6 . . ?
C83 N15 H15B 109.6 . . ?
Pd2 N16 H16A 109.9 . . ?
Pd2 N16 H16B 109.9 . . ?
H16A N16 H16B 108.3 . . ?
C84 N16 Pd2 109.09(19) . . ?
C84 N16 H16A 109.9 . . ?
C84 N16 H16B 109.9 . . ?
Pd3 N17 H17A 109.9 . . ?
Pd3 N17 H17B 109.9 . . ?
H17A N17 H17B 108.3 . . ?
C85 N17 Pd3 109.08(18) . . ?
C85 N17 H17A 109.9 . . ?
C85 N17 H17B 109.9 . . ?
Pd3 N18 H18A 109.8 . . ?
Pd3 N18 H18B 109.8 . . ?
H18A N18 H18B 108.2 . . ?
C86 N18 Pd3 109.49(18) . . ?
C86 N18 H18A 109.8 . . ?
C86 N18 H18B 109.8 . . ?
Pd4 N19 H19A 109.8 . . ?
Pd4 N19 H19B 109.8 . . ?
H19A N19 H19B 108.3 . . ?
C87 N19 Pd4 109.3(2) . . ?
C87 N19 H19A 109.8 . . ?
C87 N19 H19B 109.8 . . ?
Pd4 N20 H20A 110.0 . . ?
Pd4 N20 H20B 110.0 . . ?
H20A N20 H20B 108.4 . . ?
C88 N20 Pd4 108.6(2) . . ?
C88 N20 H20A 110.0 . . ?
C88 N20 H20B 110.0 . . ?
N1 C1 H1 119.4 . . ?
N1 C1 C2 121.1(3) . . ?
C2 C1 H1 119.4 . . ?
C1 C2 H2 120.2 . . ?
C3 C2 C1 119.5(3) . . ?
C3 C2 H2 120.2 . . ?
C2 C3 H3 120.2 . . ?
C2 C3 C4 119.6(3) . . ?
C4 C3 H3 120.2 . . ?
C3 C4 C41 123.4(3) . . ?
C5 C4 C3 117.6(3) . . ?
C5 C4 C41 119.0(3) . . ?
N1 C5 C4 122.5(3) . . ?
N1 C5 H5 118.8 . . ?
C4 C5 H5 118.8 . . ?
N2 C6 H6 119.4 . . ?
N2 C6 C7 121.3(3) . . ?
C7 C6 H6 119.4 . . ?
C6 C7 H7 120.0 . . ?
C8 C7 C6 120.0(3) . . ?
C8 C7 H7 120.0 . . ?
C7 C8 H8 120.5 . . ?
C7 C8 C9 118.9(3) . . ?
C9 C8 H8 120.5 . . ?
C8 C9 C10 118.1(3) . . ?
C8 C9 C57 123.0(3) . . ?
C10 C9 C57 118.9(3) . . ?
N2 C10 C9 122.6(3) . . ?
N2 C10 H10 118.7 . . ?
C9 C10 H10 118.7 . . ?
N3 C11 H11 118.9 . . ?
N3 C11 C12 122.3(3) . . ?
C12 C11 H11 118.9 . . ?
C11 C12 C45 119.1(3) . . ?
C13 C12 C11 117.9(3) . . ?
C13 C12 C45 123.0(3) . . ?
C12 C13 H13 120.4 . . ?
C14 C13 C12 119.3(3) . . ?
C14 C13 H13 120.4 . . ?
C13 C14 H14 120.1 . . ?
C13 C14 C15 119.8(3) . . ?
C15 C14 H14 120.1 . . ?
N3 C15 C14 121.1(3) . . ?
N3 C15 H15 119.5 . . ?
C14 C15 H15 119.5 . . ?
N4 C16 H16 118.7 . . ?
N4 C16 C17 122.6(3) . . ?
C17 C16 H16 118.7 . . ?
C16 C17 C61 118.0(3) . . ?
C18 C17 C16 118.4(3) . . ?
C18 C17 C61 123.6(3) . . ?
C17 C18 H18 120.7 . . ?
C17 C18 C19 118.7(3) . . ?
C19 C18 H18 120.7 . . ?
C18 C19 H19 120.2 . . ?
C20 C19 C18 119.6(3) . . ?
C20 C19 H19 120.2 . . ?
N4 C20 C19 121.3(3) . . ?
N4 C20 H20 119.3 . . ?
C19 C20 H20 119.3 . . ?
N5 C21 H21 119.3 . . ?
N5 C21 C22 121.3(3) . . ?
C22 C21 H21 119.3 . . ?
C21 C22 H22 120.3 . . ?
C21 C22 C23 119.4(3) . . ?
C23 C22 H22 120.3 . . ?
C22 C23 H23 120.4 . . ?
C24 C23 C22 119.2(3) . . ?
C24 C23 H23 120.4 . . ?
C23 C24 C25 118.3(3) . . ?
C23 C24 C52 123.5(3) . . ?
C25 C24 C52 118.1(3) . . ?
N5 C25 C24 122.1(3) . . ?
N5 C25 H25 118.9 . . ?
C24 C25 H25 118.9 . . ?
N6 C26 H26 119.2 . . ?
N6 C26 C27 121.6(3) . . ?
C27 C26 H26 119.2 . . ?
C26 C27 H27 120.4 . . ?
C26 C27 C28 119.2(3) . . ?
C28 C27 H27 120.4 . . ?
C27 C28 H28 120.4 . . ?
C27 C28 C29 119.2(3) . . ?
C29 C28 H28 120.4 . . ?
C28 C29 C68 122.6(3) . . ?
C30 C29 C28 118.1(3) . . ?
C30 C29 C68 119.3(2) . . ?
N6 C30 C29 122.2(3) . . ?
N6 C30 H30 118.9 . . ?
C29 C30 H30 118.9 . . ?
N7 C31 H31 118.9 . . ?
N7 C31 C32 122.2(3) . . ?
C32 C31 H31 118.9 . . ?
C31 C32 C33 118.6(3) . . ?
C31 C32 C56 117.7(3) . . ?
C33 C32 C56 123.7(3) . . ?
C32 C33 H33 120.7 . . ?
C34 C33 C32 118.7(3) . . ?
C34 C33 H33 120.7 . . ?
C33 C34 H34 120.2 . . ?
C35 C34 C33 119.7(3) . . ?
C35 C34 H34 120.2 . . ?
N7 C35 C34 121.6(3) . . ?
N7 C35 H35 119.2 . . ?
C34 C35 H35 119.2 . . ?
N8 C36 H36 118.8 . . ?
N8 C36 C37 122.5(3) . . ?
C37 C36 H36 118.8 . . ?
C36 C37 C72 119.5(3) . . ?
C38 C37 C36 118.0(3) . . ?
C38 C37 C72 122.5(3) . . ?
C37 C38 H38 120.4 . . ?
C37 C38 C39 119.2(4) . . ?
C39 C38 H38 120.4 . . ?
C38 C39 H39 120.1 . . ?
C40 C39 C38 119.8(4) . . ?
C40 C39 H39 120.1 . . ?
N8 C40 C39 120.9(3) . . ?
N8 C40 H40 119.6 . . ?
C39 C40 H40 119.6 . . ?
N9 C41 C4 116.2(3) . . ?
N9 C41 C42 122.7(3) . . ?
C42 C41 C4 121.1(3) . . ?
C41 C42 H42 120.5 . . ?
C43 C42 C41 119.0(3) . . ?
C43 C42 H42 120.5 . . ?
C42 C43 C46 119.8(3) . . ?
C44 C43 C42 118.5(3) . . ?
C44 C43 C46 121.7(3) . . ?
C43 C44 H44 120.5 . . ?
C43 C44 C45 119.1(3) . . ?
C45 C44 H44 120.5 . . ?
N9 C45 C12 115.2(3) . . ?
N9 C45 C44 122.9(3) . . ?
C44 C45 C12 121.8(3) . . ?
C47 C46 C43 119.5(2) . . ?
C47 C46 C51 118.9(3) . . ?
C51 C46 C43 121.6(3) . . ?
C46 C47 H47 119.2 . . ?
C48 C47 C46 121.5(2) . . ?
C48 C47 H47 119.2 . . ?
C47 C48 C49 118.7(2) . . ?
C47 C48 C54 119.8(2) . . ?
C49 C48 C54 121.4(3) . . ?
C48 C49 H49 120.0 . . ?
C50 C49 C48 120.0(3) . . ?
C50 C49 H49 120.0 . . ?
C49 C50 H50 119.6 . . ?
C49 C50 C51 120.7(3) . . ?
C51 C50 H50 119.6 . . ?
C46 C51 H51 120.0 . . ?
C50 C51 C46 120.1(3) . . ?
C50 C51 H51 120.0 . . ?
N10 C52 C24 114.9(2) . . ?
N10 C52 C53 122.9(3) . . ?
C53 C52 C24 122.2(3) . . ?
C52 C53 H53 120.5 . . ?
C52 C53 C54 118.9(3) . . ?
C54 C53 H53 120.5 . . ?
C53 C54 C48 120.8(3) . . ?
C55 C54 C48 120.8(3) . . ?
C55 C54 C53 118.4(3) . . ?
C54 C55 H55 120.7 . . ?
C54 C55 C56 118.6(3) . . ?
C56 C55 H55 120.7 . . ?
N10 C56 C32 115.4(3) . . ?
N10 C56 C55 123.2(3) . . ?
C55 C56 C32 121.4(3) . . ?
N11 C57 C9 115.4(3) . . ?
N11 C57 C58 122.7(3) . . ?
C58 C57 C9 121.9(3) . . ?
C57 C58 H58 120.5 . . ?
C59 C58 C57 119.1(3) . . ?
C59 C58 H58 120.5 . . ?
C58 C59 C60 118.2(3) . . ?
C58 C59 C62 119.5(2) . . ?
C60 C59 C62 122.3(3) . . ?
C59 C60 H60 120.5 . . ?
C61 C60 C59 119.0(3) . . ?
C61 C60 H60 120.5 . . ?
N11 C61 C17 113.8(3) . . ?
N11 C61 C60 122.9(3) . . ?
C60 C61 C17 123.4(3) . . ?
C63 C62 C59 119.0(2) . . ?
C67 C62 C59 122.1(2) . . ?
C67 C62 C63 118.9(3) . . ?
C62 C63 H63 119.4 . . ?
C64 C63 C62 121.2(2) . . ?
C64 C63 H63 119.4 . . ?
C63 C64 C65 119.2(3) . . ?
C63 C64 C70 119.4(2) . . ?
C65 C64 C70 121.4(3) . . ?
C64 C65 H65 120.3 . . ?
C66 C65 C64 119.5(3) . . ?
C66 C65 H65 120.3 . . ?
C65 C66 H66 119.6 . . ?
C67 C66 C65 120.8(3) . . ?
C67 C66 H66 119.6 . . ?
C62 C67 H67 119.8 . . ?
C66 C67 C62 120.3(3) . . ?
C66 C67 H67 119.8 . . ?
N12 C68 C29 115.5(3) . . ?
N12 C68 C69 123.1(3) . . ?
C69 C68 C29 121.4(3) . . ?
C68 C69 H69 120.6 . . ?
C70 C69 C68 118.8(3) . . ?
C70 C69 H69 120.6 . . ?
C69 C70 C64 120.3(3) . . ?
C71 C70 C64 121.0(3) . . ?
C71 C70 C69 118.7(3) . . ?
C70 C71 H71 120.6 . . ?
C70 C71 C72 118.8(3) . . ?
C72 C71 H71 120.6 . . ?
N12 C72 C37 116.0(2) . . ?
N12 C72 C71 122.7(3) . . ?
C71 C72 C37 121.2(3) . . ?
N13 C81 H81A 110.1 . . ?
N13 C81 H81B 110.1 . . ?
N13 C81 C82 108.1(3) . . ?
H81A C81 H81B 108.4 . . ?
C82 C81 H81A 110.1 . . ?
C82 C81 H81B 110.1 . . ?
N14 C82 C81 107.2(3) . . ?
N14 C82 H82A 110.3 . . ?
N14 C82 H82B 110.3 . . ?
C81 C82 H82A 110.3 . . ?
C81 C82 H82B 110.3 . . ?
H82A C82 H82B 108.5 . . ?
N15 C83 H83A 110.2 . . ?
N15 C83 H83B 110.2 . . ?
N15 C83 C84 107.4(3) . . ?
H83A C83 H83B 108.5 . . ?
C84 C83 H83A 110.2 . . ?
C84 C83 H83B 110.2 . . ?
N16 C84 C83 107.6(3) . . ?
N16 C84 H84A 110.2 . . ?
N16 C84 H84B 110.2 . . ?
C83 C84 H84A 110.2 . . ?
C83 C84 H84B 110.2 . . ?
H84A C84 H84B 108.5 . . ?
N17 C85 H85A 110.2 . . ?
N17 C85 H85B 110.2 . . ?
N17 C85 C86 107.5(3) . . ?
H85A C85 H85B 108.5 . . ?
C86 C85 H85A 110.2 . . ?
C86 C85 H85B 110.2 . . ?
N18 C86 C85 107.4(3) . . ?
N18 C86 H86A 110.2 . . ?
N18 C86 H86B 110.2 . . ?
C85 C86 H86A 110.2 . . ?
C85 C86 H86B 110.2 . . ?
H86A C86 H86B 108.5 . . ?
N19 C87 H87A 109.6 . . ?
N19 C87 H87B 109.6 . . ?
H87A C87 H87B 108.1 . . ?
C88 C87 N19 110.5(4) . . ?
C88 C87 H87A 109.6 . . ?
C88 C87 H87B 109.6 . . ?
N20 C88 H88A 109.7 . . ?
N20 C88 H88B 109.7 . . ?
C87 C88 N20 109.8(4) . . ?
C87 C88 H88A 109.7 . . ?
C87 C88 H88B 109.7 . . ?
H88A C88 H88B 108.2 . . ?
O1 N1A O2 118.1(5) . . ?
O1 N1A O3 120.8(5) . . ?
O2 N1A O3 120.9(5) . . ?
O4 N2A O5 120.6(3) . . ?
O4 N2A O6 121.0(3) . . ?
O5 N2A O6 118.5(3) . . ?
O7 N3A O8 121.0(3) . . ?
O7 N3A O9 119.7(3) . . ?
O9 N3A O8 119.3(3) . . ?
O11 N4A O10 119.0(3) . . ?
O11 N4A O12 123.5(4) . . ?
O12 N4A O10 117.5(3) . . ?
O13 N5A O14 121.1(5) . . ?
O13 N5A O15 118.0(6) . . ?
O14 N5A O15 120.8(6) . . ?
O16 N6A O17 119.4(3) . . ?
O16 N6A O18 121.7(3) . . ?
O18 N6A O17 118.9(3) . . ?
O19 N7A O20 121.1(4) . . ?
O19 N7A O21 118.5(4) . . ?
O20 N7A O21 120.4(5) . . ?
O22 N10A O23 126.4(4) . . ?
O22 N10A O24 117.3(4) . . ?
O23 N10A O24 116.3(4) . . ?
H10A C101 H10B 109.5 . . ?
H10A C101 H10C 109.5 . . ?
H10B C101 H10C 109.5 . . ?
C102 C101 H10A 109.5 . . ?
C102 C101 H10B 109.5 . . ?
C102 C101 H10C 109.5 . . ?
O1A C102 C101 123.8(7) . . ?
O1A C102 C103 120.5(7) . . ?
C103 C102 C101 115.7(6) . . ?
C102 C103 H10D 109.5 . . ?
C102 C103 H10E 109.5 . . ?
C102 C103 H10F 109.5 . . ?
H10D C103 H10E 109.5 . . ?
H10D C103 H10F 109.5 . . ?
H10E C103 H10F 109.5 . . ?
H10G C104 H10H 109.5 . . ?
H10G C104 H10I 109.5 . . ?
H10H C104 H10I 109.5 . . ?
C105 C104 H10G 109.5 . . ?
C105 C104 H10H 109.5 . . ?
C105 C104 H10I 109.5 . . ?
O2A C105 C104 124.6(9) . . ?
O2A C105 C106 115.5(9) . . ?
C104 C105 C106 119.9(6) . . ?
C105 C106 H10J 109.5 . . ?
C105 C106 H10K 109.5 . . ?
C105 C106 H10L 109.5 . . ?
H10J C106 H10K 109.5 . . ?
H10J C106 H10L 109.5 . . ?
H10K C106 H10L 109.5 . . ?

loop_
_geom_bond_atom_site_label_1
_geom_bond_atom_site_label_2
_geom_bond_distance
_geom_bond_site_symmetry_2
_geom_bond_publ_flag
Pd1 N1 2.026(3) . ?
Pd1 N2 2.029(3) . ?
Pd1 N13 2.030(3) . ?
Pd1 N14 2.028(3) . ?
Pd2 N3 2.029(3) . ?
Pd2 N4 2.036(3) . ?
Pd2 N15 2.023(3) . ?
Pd2 N16 2.028(3) . ?
Pd3 N5 2.030(3) . ?
Pd3 N6 2.032(2) . ?
Pd3 N17 2.029(2) . ?
Pd3 N18 2.032(3) . ?
Pd4 N7 2.035(3) . ?
Pd4 N8 2.033(3) . ?
Pd4 N19 2.025(3) . ?
Pd4 N20 2.029(3) . ?
N1 C1 1.350(4) . ?
N1 C5 1.338(4) . ?
N2 C6 1.346(4) . ?
N2 C10 1.337(4) . ?
N3 C11 1.341(4) . ?
N3 C15 1.339(4) . ?
N4 C16 1.339(4) . ?
N4 C20 1.344(4) . ?
N5 C21 1.348(4) . ?
N5 C25 1.343(4) . ?
N6 C26 1.346(4) . ?
N6 C30 1.341(4) . ?
N7 C31 1.343(4) . ?
N7 C35 1.347(4) . ?
N8 C36 1.341(4) . ?
N8 C40 1.345(5) . ?
N9 C41 1.337(4) . ?
N9 C45 1.353(4) . ?
N10 C52 1.342(4) . ?
N10 C56 1.337(4) . ?
N11 C57 1.341(4) . ?
N11 C61 1.347(4) . ?
N12 C68 1.338(4) . ?
N12 C72 1.346(4) . ?
N13 H13A 0.9100 . ?
N13 H13B 0.9100 . ?
N13 C81 1.484(4) . ?
N14 H14A 0.9100 . ?
N14 H14B 0.9100 . ?
N14 C82 1.488(4) . ?
N15 H15A 0.9100 . ?
N15 H15B 0.9100 . ?
N15 C83 1.496(5) . ?
N16 H16A 0.9100 . ?
N16 H16B 0.9100 . ?
N16 C84 1.488(4) . ?
N17 H17A 0.9100 . ?
N17 H17B 0.9100 . ?
N17 C85 1.483(4) . ?
N18 H18A 0.9100 . ?
N18 H18B 0.9100 . ?
N18 C86 1.483(4) . ?
N19 H19A 0.9100 . ?
N19 H19B 0.9100 . ?
N19 C87 1.476(5) . ?
N20 H20A 0.9100 . ?
N20 H20B 0.9100 . ?
N20 C88 1.500(6) . ?
C1 H1 0.9500 . ?
C1 C2 1.386(4) . ?
C2 H2 0.9500 . ?
C2 C3 1.384(5) . ?
C3 H3 0.9500 . ?
C3 C4 1.399(4) . ?
C4 C5 1.398(4) . ?
C4 C41 1.480(4) . ?
C5 H5 0.9500 . ?
C6 H6 0.9500 . ?
C6 C7 1.383(5) . ?
C7 H7 0.9500 . ?
C7 C8 1.381(5) . ?
C8 H8 0.9500 . ?
C8 C9 1.389(4) . ?
C9 C10 1.397(4) . ?
C9 C57 1.477(4) . ?
C10 H10 0.9500 . ?
C11 H11 0.9500 . ?
C11 C12 1.399(4) . ?
C12 C13 1.389(4) . ?
C12 C45 1.486(4) . ?
C13 H13 0.9500 . ?
C13 C14 1.383(5) . ?
C14 H14 0.9500 . ?
C14 C15 1.389(5) . ?
C15 H15 0.9500 . ?
C16 H16 0.9500 . ?
C16 C17 1.391(4) . ?
C17 C18 1.388(4) . ?
C17 C61 1.483(4) . ?
C18 H18 0.9500 . ?
C18 C19 1.400(5) . ?
C19 H19 0.9500 . ?
C19 C20 1.382(4) . ?
C20 H20 0.9500 . ?
C21 H21 0.9500 . ?
C21 C22 1.381(5) . ?
C22 H22 0.9500 . ?
C22 C23 1.393(5) . ?
C23 H23 0.9500 . ?
C23 C24 1.390(4) . ?
C24 C25 1.391(4) . ?
C24 C52 1.484(4) . ?
C25 H25 0.9500 . ?
C26 H26 0.9500 . ?
C26 C27 1.384(4) . ?
C27 H27 0.9500 . ?
C27 C28 1.391(4) . ?
C28 H28 0.9500 . ?
C28 C29 1.397(4) . ?
C29 C30 1.394(4) . ?
C29 C68 1.492(4) . ?
C30 H30 0.9500 . ?
C31 H31 0.9500 . ?
C31 C32 1.389(4) . ?
C32 C33 1.392(4) . ?
C32 C56 1.481(4) . ?
C33 H33 0.9500 . ?
C33 C34 1.392(5) . ?
C34 H34 0.9500 . ?
C34 C35 1.377(5) . ?
C35 H35 0.9500 . ?
C36 H36 0.9500 . ?
C36 C37 1.390(4) . ?
C37 C38 1.383(5) . ?
C37 C72 1.488(4) . ?
C38 H38 0.9500 . ?
C38 C39 1.389(6) . ?
C39 H39 0.9500 . ?
C39 C40 1.379(6) . ?
C40 H40 0.9500 . ?
C41 C42 1.399(4) . ?
C42 H42 0.9500 . ?
C42 C43 1.391(4) . ?
C43 C44 1.385(4) . ?
C43 C46 1.488(4) . ?
C44 H44 0.9500 . ?
C44 C45 1.387(4) . ?
C46 C47 1.397(4) . ?
C46 C51 1.400(4) . ?
C47 H47 0.9500 . ?
C47 C48 1.396(4) . ?
C48 C49 1.406(4) . ?
C48 C54 1.482(4) . ?
C49 H49 0.9500 . ?
C49 C50 1.390(4) . ?
C50 H50 0.9500 . ?
C50 C51 1.391(4) . ?
C51 H51 0.9500 . ?
C52 C53 1.392(4) . ?
C53 H53 0.9500 . ?
C53 C54 1.393(4) . ?
C54 C55 1.390(4) . ?
C55 H55 0.9500 . ?
C55 C56 1.399(4) . ?
C57 C58 1.396(4) . ?
C58 H58 0.9500 . ?
C58 C59 1.393(4) . ?
C59 C60 1.393(4) . ?
C59 C62 1.483(4) . ?
C60 H60 0.9500 . ?
C60 C61 1.391(4) . ?
C62 C63 1.399(4) . ?
C62 C67 1.393(4) . ?
C63 H63 0.9500 . ?
C63 C64 1.398(4) . ?
C64 C65 1.399(4) . ?
C64 C70 1.488(4) . ?
C65 H65 0.9500 . ?
C65 C66 1.398(4) . ?
C66 H66 0.9500 . ?
C66 C67 1.386(4) . ?
C67 H67 0.9500 . ?
C68 C69 1.393(4) . ?
C69 H69 0.9500 . ?
C69 C70 1.392(4) . ?
C70 C71 1.385(4) . ?
C71 H71 0.9500 . ?
C71 C72 1.401(4) . ?
C81 H81A 0.9900 . ?
C81 H81B 0.9900 . ?
C81 C82 1.508(4) . ?
C82 H82A 0.9900 . ?
C82 H82B 0.9900 . ?
C83 H83A 0.9900 . ?
C83 H83B 0.9900 . ?
C83 C84 1.510(5) . ?
C84 H84A 0.9900 . ?
C84 H84B 0.9900 . ?
C85 H85A 0.9900 . ?
C85 H85B 0.9900 . ?
C85 C86 1.511(5) . ?
C86 H86A 0.9900 . ?
C86 H86B 0.9900 . ?
C87 H87A 0.9900 . ?
C87 H87B 0.9900 . ?
C87 C88 1.441(7) . ?
C88 H88A 0.9900 . ?
C88 H88B 0.9900 . ?
N1A O1 1.242(6) . ?
N1A O2 1.249(6) . ?
N1A O3 1.256(6) . ?
N2A O4 1.242(4) . ?
N2A O5 1.255(4) . ?
N2A O6 1.260(4) . ?
N3A O7 1.246(4) . ?
N3A O8 1.255(4) . ?
N3A O9 1.252(4) . ?
N4A O10 1.261(4) . ?
N4A O11 1.232(4) . ?
N4A O12 1.241(4) . ?
N5A O13 1.232(6) . ?
N5A O14 1.233(6) . ?
N5A O15 1.244(8) . ?
N6A O16 1.232(4) . ?
N6A O17 1.261(4) . ?
N6A O18 1.246(4) . ?
N7A O19 1.237(6) . ?
N7A O20 1.238(6) . ?
N7A O21 1.250(4) . ?
N10A O22 1.212(5) . ?
N10A O23 1.227(4) . ?
N10A O24 1.265(5) . ?
O1A C102 1.179(8) . ?
C101 H10A 0.9800 . ?
C101 H10B 0.9800 . ?
C101 H10C 0.9800 . ?
C101 C102 1.475(9) . ?
C102 C103 1.462(9) . ?
C103 H10D 0.9800 . ?
C103 H10E 0.9800 . ?
C103 H10F 0.9800 . ?
O2A C105 1.219(8) . ?
C104 H10G 0.9800 . ?
C104 H10H 0.9800 . ?
C104 H10I 0.9800 . ?
C104 C105 1.487(13) . ?
C105 C106 1.560(11) . ?
C106 H10J 0.9800 . ?
C106 H10K 0.9800 . ?
C106 H10L 0.9800 . ?

loop_
_geom_torsion_atom_site_label_1
_geom_torsion_atom_site_label_2
_geom_torsion_atom_site_label_3
_geom_torsion_atom_site_label_4
_geom_torsion
_geom_torsion_site_symmetry_1
_geom_torsion_site_symmetry_2
_geom_torsion_site_symmetry_3
_geom_torsion_site_symmetry_4
_geom_torsion_publ_flag
Pd1 N1 C1 C2 174.9(3) . . . . ?
Pd1 N1 C5 C4 -174.5(2) . . . . ?
Pd1 N2 C6 C7 179.7(3) . . . . ?
Pd1 N2 C10 C9 179.1(2) . . . . ?
Pd1 N13 C81 C82 39.9(3) . . . . ?
Pd1 N14 C82 C81 39.0(3) . . . . ?
Pd2 N3 C11 C12 178.3(2) . . . . ?
Pd2 N3 C15 C14 -178.0(3) . . . . ?
Pd2 N4 C16 C17 -178.2(2) . . . . ?
Pd2 N4 C20 C19 178.8(3) . . . . ?
Pd2 N15 C83 C84 -37.2(3) . . . . ?
Pd2 N16 C84 C83 -41.4(3) . . . . ?
Pd3 N5 C21 C22 -176.7(3) . . . . ?
Pd3 N5 C25 C24 176.6(2) . . . . ?
Pd3 N6 C26 C27 173.6(2) . . . . ?
Pd3 N6 C30 C29 -173.9(2) . . . . ?
Pd3 N17 C85 C86 40.8(3) . . . . ?
Pd3 N18 C86 C85 39.0(3) . . . . ?
Pd4 N7 C31 C32 179.3(2) . . . . ?
Pd4 N7 C35 C34 -178.5(3) . . . . ?
Pd4 N8 C36 C37 -177.3(2) . . . . ?
Pd4 N8 C40 C39 175.1(5) . . . . ?
Pd4 N19 C87 C88 -35.8(5) . . . . ?
Pd4 N20 C88 C87 -35.9(5) . . . . ?
N1 C1 C2 C3 -0.2(5) . . . . ?
N2 C6 C7 C8 0.8(6) . . . . ?
N3 C11 C12 C13 0.0(5) . . . . ?
N3 C11 C12 C45 -179.7(3) . . . . ?
N4 C16 C17 C18 -0.5(5) . . . . ?
N4 C16 C17 C61 -176.9(3) . . . . ?
N5 C21 C22 C23 -0.5(6) . . . . ?
N6 C26 C27 C28 0.4(5) . . . . ?
N7 C31 C32 C33 -1.2(5) . . . . ?
N7 C31 C32 C56 -180.0(3) . . . . ?
N8 C36 C37 C38 2.7(6) . . . . ?
N8 C36 C37 C72 -175.6(3) . . . . ?
N9 C41 C42 C43 -0.9(5) . . . . ?
N10 C52 C53 C54 -0.4(4) . . . . ?
N11 C57 C58 C59 -0.8(4) . . . . ?
N12 C68 C69 C70 -0.2(5) . . . . ?
N13 C81 C82 N14 -51.8(3) . . . . ?
N15 C83 C84 N16 51.3(4) . . . . ?
N17 C85 C86 N18 -52.5(3) . . . . ?
N19 C87 C88 N20 47.6(6) . . . . ?
C1 N1 C5 C4 0.5(5) . . . . ?
C1 C2 C3 C4 0.2(5) . . . . ?
C2 C3 C4 C5 0.2(5) . . . . ?
C2 C3 C4 C41 -179.9(3) . . . . ?
C3 C4 C5 N1 -0.5(5) . . . . ?
C3 C4 C41 N9 -165.9(3) . . . . ?
C3 C4 C41 C42 13.7(5) . . . . ?
C4 C41 C42 C43 179.5(3) . . . . ?
C5 N1 C1 C2 -0.1(5) . . . . ?
C5 C4 C41 N9 14.0(4) . . . . ?
C5 C4 C41 C42 -166.4(3) . . . . ?
C6 N2 C10 C9 -0.3(4) . . . . ?
C6 C7 C8 C9 0.7(6) . . . . ?
C7 C8 C9 C10 -1.9(5) . . . . ?
C7 C8 C9 C57 180.0(4) . . . . ?
C8 C9 C10 N2 1.8(5) . . . . ?
C8 C9 C57 N11 149.2(3) . . . . ?
C8 C9 C57 C58 -31.1(5) . . . . ?
C9 C57 C58 C59 179.5(3) . . . . ?
C10 N2 C6 C7 -1.0(5) . . . . ?
C10 C9 C57 N11 -28.8(4) . . . . ?
C10 C9 C57 C58 150.9(3) . . . . ?
C11 N3 C15 C14 -0.4(5) . . . . ?
C11 C12 C13 C14 -1.2(6) . . . . ?
C11 C12 C45 N9 -12.1(4) . . . . ?
C11 C12 C45 C44 166.1(3) . . . . ?
C12 C13 C14 C15 1.5(6) . . . . ?
C13 C12 C45 N9 168.3(3) . . . . ?
C13 C12 C45 C44 -13.5(5) . . . . ?
C13 C14 C15 N3 -0.8(6) . . . . ?
C15 N3 C11 C12 0.8(5) . . . . ?
C16 N4 C20 C19 -0.5(5) . . . . ?
C16 C17 C18 C19 -0.7(5) . . . . ?
C16 C17 C61 N11 30.9(4) . . . . ?
C16 C17 C61 C60 -148.8(3) . . . . ?
C17 C18 C19 C20 1.3(6) . . . . ?
C18 C17 C61 N11 -145.3(3) . . . . ?
C18 C17 C61 C60 35.0(5) . . . . ?
C18 C19 C20 N4 -0.7(6) . . . . ?
C20 N4 C16 C17 1.2(5) . . . . ?
C21 N5 C25 C24 -0.9(4) . . . . ?
C21 C22 C23 C24 0.7(6) . . . . ?
C22 C23 C24 C25 -1.0(5) . . . . ?
C22 C23 C24 C52 -179.3(3) . . . . ?
C23 C24 C25 N5 1.1(4) . . . . ?
C23 C24 C52 N10 150.9(3) . . . . ?
C23 C24 C52 C53 -30.1(5) . . . . ?
C24 C52 C53 C54 -179.3(3) . . . . ?
C25 N5 C21 C22 0.6(5) . . . . ?
C25 C24 C52 N10 -27.4(4) . . . . ?
C25 C24 C52 C53 151.6(3) . . . . ?
C26 N6 C30 C29 0.2(4) . . . . ?
C26 C27 C28 C29 -0.1(5) . . . . ?
C27 C28 C29 C30 -0.3(5) . . . . ?
C27 C28 C29 C68 -179.0(3) . . . . ?
C28 C29 C30 N6 0.2(4) . . . . ?
C28 C29 C68 N12 -168.4(3) . . . . ?
C28 C29 C68 C69 11.4(5) . . . . ?
C29 C68 C69 C70 -179.9(3) . . . . ?
C30 N6 C26 C27 -0.5(5) . . . . ?
C30 C29 C68 N12 12.9(4) . . . . ?
C30 C29 C68 C69 -167.4(3) . . . . ?
C31 N7 C35 C34 0.5(5) . . . . ?
C31 C32 C33 C34 1.4(5) . . . . ?
C31 C32 C56 N10 35.3(4) . . . . ?
C31 C32 C56 C55 -142.1(3) . . . . ?
C32 C33 C34 C35 -0.8(5) . . . . ?
C33 C32 C56 N10 -143.4(3) . . . . ?
C33 C32 C56 C55 39.2(5) . . . . ?
C33 C34 C35 N7 -0.2(5) . . . . ?
C35 N7 C31 C32 0.2(5) . . . . ?
C36 N8 C40 C39 -2.5(7) . . . . ?
C36 C37 C38 C39 -3.4(8) . . . . ?
C36 C37 C72 N12 -14.0(5) . . . . ?
C36 C37 C72 C71 162.7(3) . . . . ?
C37 C38 C39 C40 1.3(11) . . . . ?
C38 C37 C72 N12 167.7(4) . . . . ?
C38 C37 C72 C71 -15.6(6) . . . . ?
C38 C39 C40 N8 1.7(10) . . . . ?
C40 N8 C36 C37 0.3(5) . . . . ?
C41 N9 C45 C12 178.1(3) . . . . ?
C41 N9 C45 C44 0.0(5) . . . . ?
C41 C4 C5 N1 179.6(3) . . . . ?
C41 C42 C43 C44 2.0(4) . . . . ?
C41 C42 C43 C46 -179.0(3) . . . . ?
C42 C43 C44 C45 -2.2(4) . . . . ?
C42 C43 C46 C47 32.1(4) . . . . ?
C42 C43 C46 C51 -148.3(3) . . . . ?
C43 C44 C45 N9 1.2(5) . . . . ?
C43 C44 C45 C12 -176.8(3) . . . . ?
C43 C46 C47 C48 -179.6(3) . . . . ?
C43 C46 C51 C50 -179.5(3) . . . . ?
C44 C43 C46 C47 -148.9(3) . . . . ?
C44 C43 C46 C51 30.6(4) . . . . ?
C45 N9 C41 C4 179.5(3) . . . . ?
C45 N9 C41 C42 -0.1(5) . . . . ?
C45 C12 C13 C14 178.5(4) . . . . ?
C46 C43 C44 C45 178.9(3) . . . . ?
C46 C47 C48 C49 -1.6(4) . . . . ?
C46 C47 C48 C54 179.1(3) . . . . ?
C47 C46 C51 C50 0.0(4) . . . . ?
C47 C48 C49 C50 1.4(4) . . . . ?
C47 C48 C54 C53 -30.8(4) . . . . ?
C47 C48 C54 C55 146.7(3) . . . . ?
C48 C49 C50 C51 -0.6(4) . . . . ?
C48 C54 C55 C56 -173.2(3) . . . . ?
C49 C48 C54 C53 149.9(3) . . . . ?
C49 C48 C54 C55 -32.6(4) . . . . ?
C49 C50 C51 C46 -0.2(4) . . . . ?
C51 C46 C47 C48 0.9(4) . . . . ?
C52 N10 C56 C32 179.9(3) . . . . ?
C52 N10 C56 C55 -2.7(4) . . . . ?
C52 C24 C25 N5 179.5(3) . . . . ?
C52 C53 C54 C48 174.0(2) . . . . ?
C52 C53 C54 C55 -3.5(4) . . . . ?
C53 C54 C55 C56 4.3(4) . . . . ?
C54 C48 C49 C50 -179.3(3) . . . . ?
C54 C55 C56 N10 -1.2(4) . . . . ?
C54 C55 C56 C32 176.0(3) . . . . ?
C56 N10 C52 C24 -177.5(3) . . . . ?
C56 N10 C52 C53 3.5(4) . . . . ?
C56 C32 C33 C34 -179.9(3) . . . . ?
C57 N11 C61 C17 177.4(3) . . . . ?
C57 N11 C61 C60 -2.9(4) . . . . ?
C57 C9 C10 N2 180.0(3) . . . . ?
C57 C58 C59 C60 -2.9(4) . . . . ?
C57 C58 C59 C62 175.4(3) . . . . ?
C58 C59 C60 C61 3.7(4) . . . . ?
C58 C59 C62 C63 -36.7(4) . . . . ?
C58 C59 C62 C67 141.7(3) . . . . ?
C59 C60 C61 N11 -0.8(4) . . . . ?
C59 C60 C61 C17 178.9(3) . . . . ?
C59 C62 C63 C64 178.0(3) . . . . ?
C59 C62 C67 C66 -177.6(3) . . . . ?
C60 C59 C62 C63 141.6(3) . . . . ?
C60 C59 C62 C67 -40.1(4) . . . . ?
C61 N11 C57 C9 -176.6(3) . . . . ?
C61 N11 C57 C58 3.7(4) . . . . ?
C61 C17 C18 C19 175.4(3) . . . . ?
C62 C59 C60 C61 -174.6(3) . . . . ?
C62 C63 C64 C65 0.5(4) . . . . ?
C62 C63 C64 C70 -179.8(3) . . . . ?
C63 C62 C67 C66 0.8(4) . . . . ?
C63 C64 C65 C66 -0.8(4) . . . . ?
C63 C64 C70 C69 36.6(4) . . . . ?
C63 C64 C70 C71 -144.8(3) . . . . ?
C64 C65 C66 C67 1.1(4) . . . . ?
C64 C70 C71 C72 179.8(3) . . . . ?
C65 C64 C70 C69 -143.6(3) . . . . ?
C65 C64 C70 C71 35.0(4) . . . . ?
C65 C66 C67 C62 -1.1(4) . . . . ?
C67 C62 C63 C64 -0.5(4) . . . . ?
C68 N12 C72 C37 176.5(3) . . . . ?
C68 N12 C72 C71 -0.2(5) . . . . ?
C68 C29 C30 N6 179.0(3) . . . . ?
C68 C69 C70 C64 179.8(3) . . . . ?
C68 C69 C70 C71 1.2(4) . . . . ?
C69 C70 C71 C72 -1.6(4) . . . . ?
C70 C64 C65 C66 179.5(3) . . . . ?
C70 C71 C72 N12 1.2(5) . . . . ?
C70 C71 C72 C37 -175.3(3) . . . . ?
C72 N12 C68 C29 179.4(3) . . . . ?
C72 N12 C68 C69 -0.3(5) . . . . ?
C72 C37 C38 C39 174.9(5) . . . . ?

loop_
_smtbx_masks_void_nr
_smtbx_masks_void_average_x
_smtbx_masks_void_average_y
_smtbx_masks_void_average_z
_smtbx_masks_void_volume
_smtbx_masks_void_count_electrons
_smtbx_masks_void_content
1 -0.043 0.199 0.477 15.9 10.9 ?
2 -0.906 0.500 -0.906 1149.6 303.1 ?
3 0.043 0.801 0.523 15.9 11.4 ?
4 0.448 0.173 0.690 34.2 9.8 ?
5 0.442 0.841 -0.012 15.0 11.5 ?
6 0.500 0.000 0.500 14.4 0.0 ?
7 0.552 0.827 0.310 34.2 9.8 ?
8 0.558 0.159 0.012 15.0 11.5 ?
